data_4309122
loop_
_publ_author_name
'David E. Lansky'
'Beaven Mandimutsira'
'Bobby Ramdhanie'
'Maria Claus\'en'
'James Penner-Hahn'
'S. A. Zvyagin'
'Joshua Telser'
'J. Krzystek'
'Riqiang Zhan'
'Zhongping Ou'
'Karl M. Kadish'
'Lev Zakharov'
'Arnold L. Rheingold'
'David P. Goldberg'

_publ_section_title
;
Synthesis, Characterization, and Physicochemical Properties of
Manganese(III) and Manganese(V)-Oxo Corrolazines
;
_journal_name_full 'Inorganic Chemistry'
_journal_page_first 4485
_journal_page_last 4498
_journal_paper_doi 10.1021/ic0503636
_journal_volume 44
_journal_year 2005
_chemical_formula_sum 'C118 H132 Mn N7 O'
_chemical_formula_weight 1719.25
_chemical_name_systematic
; 
 ? 
;
_space_group_IT_number 15
_symmetry_cell_setting monoclinic
_symmetry_space_group_name_Hall '-C 2yc'
_symmetry_space_group_name_H-M 'C 1 2/c 1'
_atom_sites_solution_hydrogens geom
_atom_sites_solution_primary direct
_atom_sites_solution_secondary difmap
_audit_creation_method SHELXL-97
_cell_angle_alpha 90.00
_cell_angle_beta 113.556(2)
_cell_angle_gamma 90.00
_cell_formula_units_Z 8
_cell_length_a 39.253(3)
_cell_length_b 21.6263(18)
_cell_length_c 25.784(2)
_cell_measurement_temperature 173(2)
_cell_volume 20064(3)
_computing_cell_refinement 'Bruker SMART'
_computing_data_collection 'Bruker SMART'
_computing_data_reduction 'Bruker SHELXTL'
_computing_molecular_graphics 'Bruker SHELXTL'
_computing_publication_material 'Bruker SHELXTL'
_computing_structure_refinement 'SHELXL-97 (Sheldrick, 1997)'
_computing_structure_solution 'SHELXS-97 (Sheldrick, 1990)'
_diffrn_ambient_temperature 173(2)
_diffrn_measured_fraction_theta_full 0.941
_diffrn_measured_fraction_theta_max 0.941
_diffrn_measurement_device_type 'CCD area detector'
_diffrn_measurement_method 'phi and omega scans'
_diffrn_radiation_monochromator graphite
_diffrn_radiation_source 'fine-focus sealed tube'
_diffrn_radiation_type MoK\a
_diffrn_radiation_wavelength 0.71073
_diffrn_reflns_av_R_equivalents 0.0568
_diffrn_reflns_av_sigmaI/netI 0.1088
_diffrn_reflns_limit_h_max 51
_diffrn_reflns_limit_h_min -52
_diffrn_reflns_limit_k_max 27
_diffrn_reflns_limit_k_min -26
_diffrn_reflns_limit_l_max 34
_diffrn_reflns_limit_l_min -33
_diffrn_reflns_number 64340
_diffrn_reflns_theta_full 28.30
_diffrn_reflns_theta_max 28.30
_diffrn_reflns_theta_min 1.10
_exptl_absorpt_coefficient_mu 0.185
_exptl_absorpt_correction_T_max 0.9818
_exptl_absorpt_correction_T_min 0.9134
_exptl_absorpt_correction_type multi-scan
_exptl_absorpt_process_details SADABS
_exptl_crystal_colour dark-green-brown
_exptl_crystal_density_diffrn 1.138
_exptl_crystal_density_method 'not measured'
_exptl_crystal_description block
_exptl_crystal_F_000 7376
_exptl_crystal_size_max 0.50
_exptl_crystal_size_mid 0.20
_exptl_crystal_size_min 0.10
_refine_diff_density_max 1.145
_refine_diff_density_min -0.519
_refine_diff_density_rms 0.156
_refine_ls_extinction_method none
_refine_ls_goodness_of_fit_ref 1.131
_refine_ls_hydrogen_treatment mixed
_refine_ls_matrix_type full
_refine_ls_number_parameters 1004
_refine_ls_number_reflns 23476
_refine_ls_number_restraints 6
_refine_ls_restrained_S_all 1.134
_refine_ls_R_factor_all 0.2058
_refine_ls_R_factor_gt 0.1125
_refine_ls_shift/su_max 0.030
_refine_ls_shift/su_mean 0.004
_refine_ls_structure_factor_coef Fsqd
_refine_ls_weighting_details 'calc w=1/[\s^2^(Fo^2^)+(0.2000P)^2^+0.0000P] where P=(Fo^2^+2Fc^2^)/3'
_refine_ls_weighting_scheme calc
_refine_ls_wR_factor_gt 0.3224
_refine_ls_wR_factor_ref 0.3758
_reflns_number_gt 10697
_reflns_number_total 23476
_reflns_threshold_expression >2sigma(I)
_cod_data_source_file ic0503636si20050309_061123.cif
_cod_data_source_block gold22
_cod_depositor_comments
;
The following automatic conversions were performed:
'_symmetry_cell_setting' value 'Monoclinic' changed to 'monoclinic'
according to '/home/saulius/struct/CIF-dictionaries/cif_core.dic'
dictionary named 'cif_core.dic' version 2.4.1 from 2010-06-29.

Automatic conversion script
Id: cif_fix_enum 1527 2010-12-29 10:47:43Z saulius 
;
_cod_database_code 4309122

loop_
_symmetry_equiv_pos_as_xyz
'x, y, z'
'-x, y, -z+1/2'
'x+1/2, y+1/2, z'
'-x+1/2, y+1/2, -z+1/2'
'-x, -y, -z'
'x, -y, z-1/2'
'-x+1/2, -y+1/2, -z'
'x+1/2, -y+1/2, z-1/2'

loop_
_atom_site_label
_atom_site_type_symbol
_atom_site_fract_x
_atom_site_fract_y
_atom_site_fract_z
_atom_site_U_iso_or_equiv
_atom_site_adp_type
_atom_site_occupancy
_atom_site_symmetry_multiplicity
_atom_site_calc_flag
_atom_site_refinement_flags
_atom_site_disorder_assembly
_atom_site_disorder_group
Mn1 Mn 0.459103(17) 0.61256(3) 0.42283(3) 0.0500(2) Uani 1 1 d . . .
O1 O 0.49816(8) 0.63771(13) 0.50370(14) 0.0634(8) Uani 1 1 d . . .
H1O H 0.5104 0.6059 0.5299 0.076 Uiso 1 1 calc R . .
N1 N 0.46921(9) 0.67819(15) 0.38254(16) 0.0535(9) Uani 1 1 d . . .
N2 N 0.48686(9) 0.55583(15) 0.40061(15) 0.0515(9) Uani 1 1 d . . .
N3 N 0.43189(9) 0.54559(15) 0.43363(16) 0.0530(9) Uani 1 1 d . . .
N4 N 0.41632(9) 0.65512(14) 0.41916(15) 0.0480(8) Uani 1 1 d . . .
N5 N 0.42393(9) 0.75405(14) 0.38311(15) 0.0493(8) Uani 1 1 d . . .
N6 N 0.51831(9) 0.62959(16) 0.36345(16) 0.0546(9) Uani 1 1 d . . .
N7 N 0.46631(9) 0.45810(15) 0.42395(16) 0.0526(9) Uani 1 1 d . . .
C1 C 0.45456(11) 0.73725(18) 0.37594(19) 0.0518(10) Uani 1 1 d . . .
C2 C 0.47595(11) 0.77677(18) 0.35535(18) 0.0498(10) Uani 1 1 d . . .
C3 C 0.50346(11) 0.74065(19) 0.34934(17) 0.0500(10) Uani 1 1 d . . .
C4 C 0.49806(11) 0.67868(19) 0.36537(18) 0.0491(10) Uani 1 1 d . . .
C5 C 0.51215(11) 0.5727(2) 0.3771(2) 0.0548(11) Uani 1 1 d . . .
C6 C 0.53010(11) 0.5173(2) 0.3690(2) 0.0565(11) Uani 1 1 d . . .
C7 C 0.51540(12) 0.46845(19) 0.3864(2) 0.0560(11) Uani 1 1 d . . .
C8 C 0.48819(11) 0.49265(18) 0.4057(2) 0.0531(10) Uani 1 1 d . . .
C9 C 0.43842(12) 0.48391(17) 0.43435(19) 0.0512(10) Uani 1 1 d . . .
C10 C 0.40865(11) 0.45279(19) 0.44273(18) 0.0519(10) Uani 1 1 d . . .
C11 C 0.38364(12) 0.4989(2) 0.44455(19) 0.0568(11) Uani 1 1 d . . .
C12 C 0.39844(12) 0.5576(2) 0.4361(2) 0.0571(11) Uani 1 1 d . . .
C13 C 0.38823(12) 0.6220(2) 0.4258(2) 0.0545(11) Uani 1 1 d . . .
C14 C 0.35744(12) 0.6638(2) 0.4125(2) 0.0584(11) Uani 1 1 d . . .
C15 C 0.36768(12) 0.7204(2) 0.3968(2) 0.0589(11) Uani 1 1 d . . .
C16 C 0.40457(11) 0.71366(18) 0.4006(2) 0.0528(10) Uani 1 1 d . . .
C17 C 0.46705(12) 0.84252(19) 0.34059(19) 0.0526(10) Uani 1 1 d . . .
C18 C 0.45410(14) 0.8800(2) 0.3728(2) 0.0638(12) Uani 1 1 d . . .
H18A H 0.4524 0.8639 0.4060 0.077 Uiso 1 1 calc R . .
C19 C 0.44361(17) 0.9406(2) 0.3566(3) 0.0821(16) Uani 1 1 d . . .
H19A H 0.4348 0.9654 0.3791 0.098 Uiso 1 1 calc R . .
C20 C 0.44564(15) 0.9660(2) 0.3085(3) 0.0737(14) Uani 1 1 d . . .
C21 C 0.45884(14) 0.9293(2) 0.2776(2) 0.0741(14) Uani 1 1 d . . .
H21A H 0.4609 0.9459 0.2449 0.089 Uiso 1 1 calc R . .
C22 C 0.46946(12) 0.8679(2) 0.2927(2) 0.0592(11) Uani 1 1 d . . .
H22A H 0.4784 0.8435 0.2701 0.071 Uiso 1 1 calc R . .
C23 C 0.4332(2) 1.0342(3) 0.2925(4) 0.107(2) Uani 1 1 d . . .
C24 C 0.4441(9) 1.0555(7) 0.2493(11) 0.51(3) Uani 1 1 d . . .
H24A H 0.4698 1.0428 0.2580 0.772 Uiso 1 1 calc R . .
H24B H 0.4425 1.1007 0.2471 0.772 Uiso 1 1 calc R . .
H24C H 0.4277 1.0378 0.2129 0.772 Uiso 1 1 calc R . .
C25 C 0.3935(4) 1.0351(5) 0.2733(11) 0.409(19) Uani 1 1 d . . .
H25A H 0.3858 1.0044 0.2943 0.614 Uiso 1 1 calc R . .
H25B H 0.3822 1.0252 0.2328 0.614 Uiso 1 1 calc R . .
H25C H 0.3855 1.0763 0.2795 0.614 Uiso 1 1 calc R . .
C26 C 0.4461(4) 1.0761(4) 0.3418(5) 0.217(6) Uani 1 1 d . . .
H26A H 0.4732 1.0803 0.3563 0.326 Uiso 1 1 calc R . .
H26B H 0.4392 1.0589 0.3714 0.326 Uiso 1 1 calc R . .
H26C H 0.4345 1.1167 0.3304 0.326 Uiso 1 1 calc R . .
C27 C 0.53493(11) 0.7585(2) 0.33518(18) 0.0522(10) Uani 1 1 d . . .
C28 C 0.55490(13) 0.8129(2) 0.3569(2) 0.0643(12) Uani 1 1 d . . .
H28A H 0.5466 0.8404 0.3781 0.077 Uiso 1 1 calc R . .
C29 C 0.58620(14) 0.8271(3) 0.3481(2) 0.0757(15) Uani 1 1 d . . .
H29A H 0.5990 0.8645 0.3634 0.091 Uiso 1 1 calc R . .
C30 C 0.59965(12) 0.7890(3) 0.3179(2) 0.0707(14) Uani 1 1 d . . .
C31 C 0.57941(13) 0.7360(2) 0.2953(2) 0.0665(13) Uani 1 1 d . . .
H31A H 0.5877 0.7091 0.2736 0.080 Uiso 1 1 calc R . .
C32 C 0.54769(12) 0.7206(2) 0.30324(19) 0.0575(11) Uani 1 1 d . . .
H32A H 0.5345 0.6840 0.2867 0.069 Uiso 1 1 calc R . .
C33 C 0.63598(14) 0.8043(3) 0.3107(3) 0.0882(18) Uani 1 1 d . . .
C34 C 0.66710(17) 0.7737(5) 0.3578(4) 0.147(4) Uani 1 1 d . . .
H34A H 0.6640 0.7287 0.3543 0.220 Uiso 1 1 calc R . .
H34B H 0.6670 0.7870 0.3941 0.220 Uiso 1 1 calc R . .
H34C H 0.6908 0.7852 0.3561 0.220 Uiso 1 1 calc R . .
C35 C 0.6346(3) 0.7847(10) 0.2561(5) 0.358(14) Uani 1 1 d . . .
H35A H 0.6277 0.7409 0.2502 0.537 Uiso 1 1 calc R . .
H35B H 0.6590 0.7906 0.2549 0.537 Uiso 1 1 calc R . .
H35C H 0.6160 0.8094 0.2262 0.537 Uiso 1 1 calc R . .
C36 C 0.6434(3) 0.8731(5) 0.3162(8) 0.258(10) Uani 1 1 d . . .
H36A H 0.6668 0.8818 0.3123 0.388 Uiso 1 1 calc R . .
H36B H 0.6453 0.8871 0.3534 0.388 Uiso 1 1 calc R . .
H36C H 0.6230 0.8949 0.2866 0.388 Uiso 1 1 calc R . .
C37 C 0.55616(12) 0.5181(2) 0.3400(2) 0.0580(11) Uani 1 1 d . . .
C38 C 0.58342(16) 0.5616(3) 0.3558(3) 0.0555(16) Uiso 0.737(6) 1 d P . .
C38A C 0.5454(4) 0.5438(8) 0.2803(7) 0.052(4) Uiso 0.263(6) 1 d P . .
C39 C 0.60708(17) 0.5623(3) 0.3264(3) 0.0609(17) Uiso 0.737(6) 1 d P . .
C39A C 0.5700(5) 0.5517(8) 0.2549(8) 0.059(5) Uiso 0.263(6) 1 d P . .
C40 C 0.60423(14) 0.5248(3) 0.2838(2) 0.0742(15) Uani 1 1 d . . .
C41 C 0.5754(2) 0.4736(4) 0.2723(3) 0.077(2) Uiso 0.737(6) 1 d P . .
C41A C 0.6178(5) 0.5156(8) 0.3358(7) 0.055(5) Uiso 0.263(6) 1 d P . .
C42 C 0.5523(2) 0.4717(3) 0.3010(3) 0.074(2) Uiso 0.737(6) 1 d P . .
C42A C 0.5970(6) 0.5088(10) 0.3656(9) 0.075(6) Uiso 0.263(6) 1 d P . .
C43 C 0.62993(16) 0.5304(3) 0.2521(2) 0.096(2) Uani 1 1 d . . .
C44 C 0.6232(2) 0.5909(5) 0.2207(3) 0.154(4) Uani 1 1 d . . .
H44A H 0.6277 0.6251 0.2475 0.232 Uiso 1 1 calc R . .
H44B H 0.5974 0.5925 0.1928 0.232 Uiso 1 1 calc R . .
H44C H 0.6400 0.5943 0.2012 0.232 Uiso 1 1 calc R . .
C45 C 0.6231(2) 0.4785(4) 0.2085(3) 0.138(3) Uani 1 1 d . . .
H45A H 0.6399 0.4838 0.1891 0.207 Uiso 1 1 calc R . .
H45B H 0.5973 0.4802 0.1808 0.207 Uiso 1 1 calc R . .
H45C H 0.6279 0.4384 0.2278 0.207 Uiso 1 1 calc R . .
C46 C 0.67010(17) 0.5249(4) 0.2933(3) 0.111(2) Uani 1 1 d . . .
H46A H 0.6761 0.5583 0.3212 0.166 Uiso 1 1 calc R . .
H46B H 0.6863 0.5279 0.2726 0.166 Uiso 1 1 calc R . .
H46C H 0.6740 0.4849 0.3127 0.166 Uiso 1 1 calc R . .
C47 C 0.52605(12) 0.4029(2) 0.3880(2) 0.0622(12) Uani 1 1 d . . .
C48 C 0.56037(12) 0.3822(2) 0.4262(2) 0.0592(12) Uani 1 1 d . . .
H48A H 0.5774 0.4113 0.4506 0.071 Uiso 1 1 calc R . .
C49 C 0.57073(13) 0.3208(2) 0.4302(2) 0.0691(13) Uani 1 1 d . . .
H49A H 0.5945 0.3091 0.4574 0.083 Uiso 1 1 calc R . .
C50 C 0.54824(17) 0.2770(2) 0.3966(3) 0.093(2) Uani 1 1 d . . .
C51 C 0.5142(2) 0.2966(3) 0.3576(4) 0.156(4) Uani 1 1 d . . .
H51A H 0.4985 0.2671 0.3318 0.187 Uiso 1 1 calc R . .
C52 C 0.50143(19) 0.3579(3) 0.3537(4) 0.127(3) Uani 1 1 d . . .
H52A H 0.4769 0.3686 0.3286 0.152 Uiso 1 1 calc R . .
C53 C 0.5584(2) 0.2083(3) 0.4002(4) 0.131(3) Uani 1 1 d . . .
C54 C 0.6006(2) 0.1992(3) 0.4438(5) 0.161(4) Uani 1 1 d . . .
H54A H 0.6032 0.2109 0.4818 0.241 Uiso 1 1 calc R . .
H54B H 0.6168 0.2254 0.4324 0.241 Uiso 1 1 calc R . .
H54C H 0.6078 0.1558 0.4437 0.241 Uiso 1 1 calc R . .
C55 C 0.5446(5) 0.1794(5) 0.3417(6) 0.284(10) Uani 1 1 d . . .
H55A H 0.5184 0.1900 0.3206 0.427 Uiso 1 1 calc R . .
H55B H 0.5472 0.1343 0.3453 0.427 Uiso 1 1 calc R . .
H55C H 0.5594 0.1950 0.3215 0.427 Uiso 1 1 calc R . .
C56 C 0.5368(3) 0.1730(4) 0.4291(8) 0.245(9) Uani 1 1 d . . .
H56A H 0.5410 0.1926 0.4654 0.367 Uiso 1 1 calc R . .
H56B H 0.5455 0.1300 0.4356 0.367 Uiso 1 1 calc R . .
H56C H 0.5102 0.1738 0.4048 0.367 Uiso 1 1 calc R . .
C57 C 0.40496(13) 0.3851(2) 0.4460(2) 0.0584(11) Uani 1 1 d . . .
C58 C 0.40228(16) 0.3473(2) 0.4017(2) 0.0729(14) Uani 1 1 d . . .
H58A H 0.4033 0.3651 0.3687 0.088 Uiso 1 1 calc R . .
C59 C 0.39812(17) 0.2835(2) 0.4039(2) 0.0801(16) Uani 1 1 d . . .
H59A H 0.3967 0.2587 0.3727 0.096 Uiso 1 1 calc R . .
C60 C 0.39606(18) 0.2559(2) 0.4509(2) 0.0845(17) Uani 1 1 d . . .
C61 C 0.4001(2) 0.2935(3) 0.4963(2) 0.0951(19) Uani 1 1 d . . .
H61A H 0.4006 0.2754 0.5302 0.114 Uiso 1 1 calc R . .
C62 C 0.40327(17) 0.3573(2) 0.4933(2) 0.0801(15) Uani 1 1 d . . .
H62A H 0.4043 0.3822 0.5242 0.096 Uiso 1 1 calc R . .
C63 C 0.3932(3) 0.1859(3) 0.4554(3) 0.116(3) Uani 1 1 d . . .
C64 C 0.3767(3) 0.1548(3) 0.3966(4) 0.177(5) Uani 1 1 d . . .
H64A H 0.3510 0.1685 0.3761 0.266 Uiso 1 1 calc R . .
H64B H 0.3773 0.1098 0.4012 0.266 Uiso 1 1 calc R . .
H64C H 0.3915 0.1664 0.3751 0.266 Uiso 1 1 calc R . .
C65 C 0.4342(3) 0.1615(3) 0.4870(5) 0.164(4) Uani 1 1 d . . .
H65A H 0.4454 0.1808 0.5245 0.246 Uiso 1 1 calc R . .
H65B H 0.4487 0.1721 0.4650 0.246 Uiso 1 1 calc R . .
H65C H 0.4338 0.1165 0.4912 0.246 Uiso 1 1 calc R . .
C66 C 0.3701(3) 0.1676(3) 0.4883(4) 0.152(4) Uani 1 1 d . . .
H66A H 0.3444 0.1814 0.4677 0.227 Uiso 1 1 calc R . .
H66B H 0.3804 0.1871 0.5257 0.227 Uiso 1 1 calc R . .
H66C H 0.3706 0.1226 0.4926 0.227 Uiso 1 1 calc R . .
C67 C 0.35068(13) 0.4854(2) 0.4556(2) 0.0602(12) Uani 1 1 d . . .
C68 C 0.32382(13) 0.4431(2) 0.4227(2) 0.0681(13) Uani 1 1 d . . .
H68A H 0.3248 0.4274 0.3890 0.082 Uiso 1 1 calc R . .
C69 C 0.29584(14) 0.4239(3) 0.4385(2) 0.0758(15) Uani 1 1 d . . .
H69A H 0.2780 0.3952 0.4151 0.091 Uiso 1 1 calc R . .
C70 C 0.29263(14) 0.4444(3) 0.4862(2) 0.0738(14) Uani 1 1 d . A .
C71 C 0.31841(19) 0.4855(4) 0.5177(3) 0.118(3) Uani 1 1 d . . .
H71A H 0.3169 0.5011 0.5511 0.142 Uiso 1 1 calc R . .
C72 C 0.34654(17) 0.5057(3) 0.5038(3) 0.106(2) Uani 1 1 d . . .
H72A H 0.3639 0.5346 0.5279 0.127 Uiso 1 1 calc R . .
C73 C 0.26468(17) 0.4158(4) 0.5073(3) 0.104(2) Uani 1 1 d . . .
C74 C 0.2553(2) 0.4583(5) 0.5468(4) 0.150(4) Uani 1 1 d . A 1
H74A H 0.2422 0.4949 0.5258 0.225 Uiso 1 1 calc R A 1
H74B H 0.2782 0.4710 0.5782 0.225 Uiso 1 1 calc R A 1
H74C H 0.2393 0.4362 0.5617 0.225 Uiso 1 1 calc R A 1
C75 C 0.2843(4) 0.3582(6) 0.5400(7) 0.258(9) Uani 1 1 d . A 1
H75A H 0.2907 0.3308 0.5150 0.387 Uiso 1 1 calc R A 1
H75B H 0.2677 0.3364 0.5540 0.387 Uiso 1 1 calc R A 1
H75C H 0.3070 0.3704 0.5721 0.387 Uiso 1 1 calc R A 1
C76 C 0.2299(2) 0.3960(6) 0.4610(4) 0.197(6) Uani 1 1 d . A 1
H76A H 0.2356 0.3680 0.4358 0.296 Uiso 1 1 calc R A 1
H76B H 0.2167 0.4323 0.4397 0.296 Uiso 1 1 calc R A 1
H76C H 0.2142 0.3746 0.4769 0.296 Uiso 1 1 calc R A 1
C77 C 0.32038(13) 0.6501(2) 0.4130(3) 0.0764(15) Uani 1 1 d . . .
C78 C 0.29941(14) 0.6011(3) 0.3851(3) 0.0896(18) Uani 1 1 d . . .
H78A H 0.3086 0.5727 0.3657 0.107 Uiso 1 1 calc R . .
C79 C 0.26332(17) 0.5926(3) 0.3854(4) 0.122(3) Uani 1 1 d . . .
H79A H 0.2494 0.5568 0.3681 0.146 Uiso 1 1 calc R . .
C80 C 0.24848(19) 0.6340(4) 0.4094(5) 0.133(3) Uani 1 1 d . . .
C81 C 0.2692(2) 0.6822(4) 0.4358(5) 0.140(3) Uani 1 1 d . . .
H81A H 0.2585 0.7126 0.4514 0.168 Uiso 1 1 calc R . .
C82 C 0.30606(19) 0.6904(3) 0.4417(4) 0.115(3) Uani 1 1 d . . .
H82A H 0.3209 0.7227 0.4647 0.138 Uiso 1 1 calc R . .
C83 C 0.2074(3) 0.6260(5) 0.4002(8) 0.207(7) Uani 1 1 d . . .
C84 C 0.2045(5) 0.6352(9) 0.4533(12) 0.382(19) Uani 1 1 d . . .
H84A H 0.1784 0.6313 0.4480 0.573 Uiso 1 1 calc R . .
H84B H 0.2135 0.6766 0.4678 0.573 Uiso 1 1 calc R . .
H84C H 0.2194 0.6041 0.4805 0.573 Uiso 1 1 calc R . .
C85 C 0.1917(2) 0.5652(6) 0.3812(5) 0.194(5) Uani 1 1 d . . .
H85A H 0.1908 0.5575 0.3432 0.291 Uiso 1 1 calc R . .
H85B H 0.1665 0.5634 0.3802 0.291 Uiso 1 1 calc R . .
H85C H 0.2072 0.5337 0.4073 0.291 Uiso 1 1 calc R . .
C86 C 0.1882(4) 0.6837(10) 0.3718(13) 0.51(3) Uani 1 1 d . . .
H86A H 0.1867 0.6848 0.3330 0.761 Uiso 1 1 calc R . .
H86B H 0.2021 0.7197 0.3927 0.761 Uiso 1 1 calc R . .
H86C H 0.1630 0.6845 0.3711 0.761 Uiso 1 1 calc R . .
C87 C 0.34447(13) 0.7759(2) 0.3726(2) 0.0672(13) Uani 1 1 d . . .
C88 C 0.30800(15) 0.7706(3) 0.3322(3) 0.0929(19) Uani 1 1 d . . .
H88A H 0.2969 0.7309 0.3220 0.111 Uiso 1 1 calc R . .
C89 C 0.2878(2) 0.8235(4) 0.3068(3) 0.112(2) Uani 1 1 d . . .
H89A H 0.2629 0.8187 0.2800 0.135 Uiso 1 1 calc R . .
C90 C 0.3023(2) 0.8826(4) 0.3188(4) 0.114(3) Uani 1 1 d . . .
C91 C 0.3392(2) 0.8861(3) 0.3582(3) 0.099(2) Uani 1 1 d . . .
H91A H 0.3505 0.9256 0.3679 0.119 Uiso 1 1 calc R . .
C92 C 0.35973(15) 0.8343(2) 0.3838(3) 0.0803(16) Uani 1 1 d . . .
H92A H 0.3849 0.8391 0.4096 0.096 Uiso 1 1 calc R . .
C93 C 0.2809(3) 0.9410(4) 0.2911(5) 0.136(3) Uani 1 1 d . . .
C94 C 0.3048(4) 0.9815(8) 0.2697(10) 0.378(16) Uani 1 1 d . . .
H94A H 0.2907 1.0184 0.2510 0.568 Uiso 1 1 calc R . .
H94B H 0.3115 0.9580 0.2426 0.568 Uiso 1 1 calc R . .
H94C H 0.3275 0.9941 0.3017 0.568 Uiso 1 1 calc R . .
C95 C 0.2738(4) 0.9763(6) 0.3375(6) 0.268(9) Uani 1 1 d . . .
H95A H 0.2592 0.9503 0.3521 0.401 Uiso 1 1 calc R . .
H95B H 0.2600 1.0143 0.3216 0.401 Uiso 1 1 calc R . .
H95C H 0.2976 0.9867 0.3682 0.401 Uiso 1 1 calc R . .
C96 C 0.2429(3) 0.9273(5) 0.2451(5) 0.191(5) Uani 1 1 d . . .
H96A H 0.2295 0.8989 0.2598 0.287 Uiso 1 1 calc R . .
H96B H 0.2459 0.9084 0.2126 0.287 Uiso 1 1 calc R . .
H96C H 0.2288 0.9659 0.2332 0.287 Uiso 1 1 calc R . .
C97 C 0.5069(2) 0.6997(2) 0.5206(3) 0.119(3) Uani 1 1 d . . .
H97A H 0.5257 0.7010 0.5595 0.178 Uiso 1 1 calc R . .
H97B H 0.4845 0.7212 0.5187 0.178 Uiso 1 1 calc R . .
H97C H 0.5166 0.7201 0.4954 0.178 Uiso 1 1 calc R . .
C1S C -0.05421(17) 0.5072(3) 0.0306(3) 0.199(5) Uiso 1 1 d GD . .
C2S C -0.0900(2) 0.5245(3) -0.0054(2) 0.145(3) Uiso 1 1 d G . .
H2SA H -0.0946 0.5399 -0.0421 0.174 Uiso 1 1 calc R . .
C3S C -0.11898(15) 0.5191(3) 0.0124(3) 0.145(3) Uiso 1 1 d GD . .
C4S C -0.11218(19) 0.4965(4) 0.0661(3) 0.203(5) Uiso 1 1 d G . .
H4SA H -0.1320 0.4929 0.0782 0.243 Uiso 1 1 calc R . .
C5S C -0.0764(2) 0.4792(3) 0.1020(2) 0.201(5) Uiso 1 1 d G . .
H5SA H -0.0718 0.4638 0.1387 0.241 Uiso 1 1 calc R . .
C6S C -0.04741(16) 0.4845(3) 0.0843(3) 0.144(3) Uiso 1 1 d G . .
H6SA H -0.0230 0.4727 0.1089 0.173 Uiso 1 1 calc R . .
C7S C -0.0300(5) 0.5120(10) 0.0061(9) 0.168(8) Uiso 0.50 1 d PD . .
H7SA H -0.0428 0.5285 -0.0322 0.252 Uiso 0.50 1 calc PR . .
H7SB H -0.0198 0.4711 0.0043 0.252 Uiso 0.50 1 calc PR . .
H7SC H -0.0098 0.5400 0.0284 0.252 Uiso 0.50 1 calc PR . .
C7AS C -0.1567(4) 0.5262(10) -0.0180(9) 0.171(8) Uiso 0.50 1 d PD . .
H7AA H -0.1613 0.5424 -0.0557 0.257 Uiso 0.50 1 calc PR . .
H7AB H -0.1666 0.5551 0.0019 0.257 Uiso 0.50 1 calc PR . .
H7AC H -0.1690 0.4860 -0.0216 0.257 Uiso 0.50 1 calc PR . .
C8S C 0.2785(3) 0.2065(5) 0.2752(3) 0.211(5) Uiso 1 1 d GD . .
C9S C 0.2542(2) 0.1760(4) 0.2935(4) 0.195(5) Uiso 1 1 d GD . .
H9SA H 0.2397 0.1425 0.2722 0.235 Uiso 1 1 calc R . .
C10S C 0.2510(2) 0.1946(5) 0.3430(4) 0.251(7) Uiso 1 1 d G . .
H10A H 0.2344 0.1738 0.3555 0.301 Uiso 1 1 calc R . .
C11S C 0.2723(3) 0.2437(5) 0.3743(3) 0.237(6) Uiso 1 1 d G . .
H11A H 0.2701 0.2564 0.4081 0.285 Uiso 1 1 calc R . .
C12S C 0.2966(2) 0.2742(4) 0.3560(4) 0.203(5) Uiso 1 1 d G . .
H12A H 0.3111 0.3077 0.3773 0.244 Uiso 1 1 calc R . .
C13S C 0.2998(2) 0.2556(4) 0.3064(4) 0.258(7) Uiso 1 1 d GD . .
H13A H 0.3164 0.2764 0.2939 0.310 Uiso 1 1 calc R . .
C14S C 0.2783(10) 0.1906(15) 0.2190(11) 0.63(3) Uiso 1 1 d D . .
H14A H 0.2960 0.2172 0.2113 0.946 Uiso 1 1 calc R . .
H14B H 0.2533 0.1969 0.1897 0.946 Uiso 1 1 calc R . .
H14C H 0.2856 0.1472 0.2189 0.946 Uiso 1 1 calc R . .
C15S C -0.1307(2) -0.1629(4) 0.1704(4) 0.189(4) Uiso 1 1 d GD . .
C16S C -0.1520(3) -0.1788(4) 0.2005(3) 0.227(6) Uiso 1 1 d GD . .
H16A H -0.1403 -0.1939 0.2381 0.272 Uiso 1 1 calc R . .
C17S C -0.1904(3) -0.1725(4) 0.1754(5) 0.236(6) Uiso 1 1 d G . .
H17A H -0.2050 -0.1833 0.1959 0.283 Uiso 1 1 calc R . .
C18S C -0.2075(2) -0.1504(5) 0.1204(5) 0.258(7) Uiso 1 1 d G . .
H18B H -0.2338 -0.1461 0.1033 0.310 Uiso 1 1 calc R . .
C19S C -0.1862(3) -0.1346(4) 0.0904(3) 0.257(7) Uiso 1 1 d G . .
H19B H -0.1979 -0.1194 0.0527 0.308 Uiso 1 1 calc R . .
C20S C -0.1478(3) -0.1408(4) 0.1154(4) 0.190(4) Uiso 1 1 d GD . .
H20A H -0.1333 -0.1300 0.0949 0.228 Uiso 1 1 calc R . .
C21S C -0.0905(6) -0.1838(16) 0.1945(11) 0.56(2) Uiso 1 1 d D . .
H21B H -0.0836 -0.1989 0.2333 0.846 Uiso 1 1 calc R . .
H21C H -0.0744 -0.1489 0.1949 0.846 Uiso 1 1 calc R . .
H21D H -0.0873 -0.2172 0.1711 0.846 Uiso 1 1 calc R . .

loop_
_atom_site_aniso_label
_atom_site_aniso_U_11
_atom_site_aniso_U_22
_atom_site_aniso_U_33
_atom_site_aniso_U_23
_atom_site_aniso_U_13
_atom_site_aniso_U_12
Mn1 0.0490(4) 0.0322(3) 0.0699(5) -0.0020(3) 0.0248(3) 0.0018(3)
O1 0.0623(18) 0.0340(15) 0.079(2) -0.0042(14) 0.0129(16) -0.0028(13)
N1 0.052(2) 0.0366(18) 0.072(2) -0.0009(16) 0.0253(19) 0.0076(15)
N2 0.0466(19) 0.0343(17) 0.071(2) -0.0060(16) 0.0212(18) -0.0039(14)
N3 0.053(2) 0.0344(17) 0.074(2) -0.0076(16) 0.0271(19) -0.0003(15)
N4 0.0456(18) 0.0357(17) 0.065(2) -0.0032(15) 0.0248(17) -0.0024(14)
N5 0.0499(19) 0.0341(17) 0.067(2) -0.0024(15) 0.0270(18) 0.0031(14)
N6 0.051(2) 0.0405(19) 0.076(3) -0.0042(17) 0.0291(19) 0.0006(15)
N7 0.0475(19) 0.0341(18) 0.072(2) -0.0031(16) 0.0194(19) 0.0022(14)
C1 0.053(2) 0.038(2) 0.065(3) -0.0015(19) 0.025(2) 0.0039(18)
C2 0.049(2) 0.042(2) 0.057(3) -0.0035(18) 0.020(2) -0.0010(18)
C3 0.051(2) 0.050(2) 0.048(2) -0.0084(19) 0.020(2) -0.0016(19)
C4 0.044(2) 0.046(2) 0.059(3) -0.0100(19) 0.022(2) -0.0014(18)
C5 0.043(2) 0.049(2) 0.069(3) -0.009(2) 0.019(2) -0.0078(19)
C6 0.043(2) 0.049(2) 0.074(3) -0.017(2) 0.020(2) -0.0004(19)
C7 0.049(2) 0.045(2) 0.070(3) -0.016(2) 0.019(2) -0.0035(19)
C8 0.048(2) 0.035(2) 0.071(3) -0.0009(19) 0.017(2) 0.0009(18)
C9 0.055(2) 0.0306(19) 0.065(3) -0.0041(18) 0.021(2) -0.0029(18)
C10 0.052(2) 0.045(2) 0.056(3) -0.0059(19) 0.019(2) -0.0080(19)
C11 0.061(3) 0.052(3) 0.057(3) -0.010(2) 0.023(2) -0.007(2)
C12 0.053(2) 0.048(3) 0.077(3) -0.013(2) 0.033(2) -0.0059(19)
C13 0.052(2) 0.051(3) 0.065(3) -0.008(2) 0.027(2) -0.008(2)
C14 0.054(3) 0.050(3) 0.078(3) -0.012(2) 0.033(2) -0.006(2)
C15 0.050(2) 0.052(3) 0.077(3) -0.010(2) 0.028(2) 0.004(2)
C16 0.054(2) 0.035(2) 0.073(3) -0.0031(19) 0.029(2) 0.0002(18)
C17 0.057(2) 0.042(2) 0.062(3) -0.0042(19) 0.026(2) -0.0041(19)
C18 0.087(3) 0.044(3) 0.066(3) -0.001(2) 0.037(3) -0.004(2)
C19 0.108(4) 0.046(3) 0.105(4) -0.009(3) 0.055(4) -0.003(3)
C20 0.086(4) 0.048(3) 0.090(4) 0.009(3) 0.038(3) 0.006(2)
C21 0.079(3) 0.063(3) 0.082(4) 0.021(3) 0.034(3) 0.000(3)
C22 0.057(3) 0.061(3) 0.065(3) 0.002(2) 0.029(2) 0.001(2)
C23 0.124(6) 0.052(3) 0.140(6) 0.025(4) 0.046(5) 0.021(3)
C24 1.08(7) 0.186(14) 0.66(4) 0.29(2) 0.75(5) 0.33(3)
C25 0.150(10) 0.081(7) 0.71(4) 0.091(13) -0.124(16) 0.013(6)
C26 0.351(17) 0.046(4) 0.236(13) 0.014(6) 0.097(12) 0.038(7)
C27 0.046(2) 0.055(3) 0.056(3) -0.003(2) 0.021(2) -0.0024(19)
C28 0.059(3) 0.069(3) 0.062(3) -0.008(2) 0.022(2) -0.017(2)
C29 0.056(3) 0.089(4) 0.077(4) 0.000(3) 0.021(3) -0.019(3)
C30 0.046(3) 0.097(4) 0.067(3) 0.014(3) 0.020(2) -0.003(3)
C31 0.057(3) 0.075(3) 0.073(3) 0.011(3) 0.032(3) 0.009(2)
C32 0.054(3) 0.060(3) 0.057(3) 0.000(2) 0.021(2) 0.003(2)
C33 0.050(3) 0.103(5) 0.114(5) 0.005(4) 0.036(3) -0.010(3)
C34 0.056(4) 0.208(10) 0.168(8) 0.047(7) 0.037(5) 0.017(5)
C35 0.158(9) 0.83(4) 0.147(9) -0.209(16) 0.123(8) -0.283(16)
C36 0.163(9) 0.146(9) 0.55(3) 0.124(13) 0.232(15) 0.016(7)
C37 0.047(2) 0.058(3) 0.065(3) -0.017(2) 0.018(2) 0.003(2)
C40 0.062(3) 0.111(4) 0.044(3) -0.007(3) 0.016(2) 0.027(3)
C43 0.081(4) 0.149(6) 0.065(4) 0.001(4) 0.037(3) 0.045(4)
C44 0.159(7) 0.241(10) 0.102(5) 0.085(6) 0.093(6) 0.111(7)
C45 0.153(7) 0.192(9) 0.090(5) -0.036(5) 0.071(5) 0.033(6)
C46 0.078(4) 0.165(7) 0.103(5) 0.015(5) 0.050(4) 0.038(4)
C47 0.056(3) 0.047(2) 0.080(3) -0.017(2) 0.023(2) 0.002(2)
C48 0.046(2) 0.049(3) 0.081(3) -0.014(2) 0.024(2) -0.0005(19)
C49 0.058(3) 0.052(3) 0.098(4) -0.004(3) 0.032(3) 0.012(2)
C50 0.077(4) 0.044(3) 0.147(6) -0.020(3) 0.033(4) 0.010(3)
C51 0.129(6) 0.059(4) 0.211(9) -0.074(5) -0.005(6) 0.004(4)
C52 0.088(4) 0.063(4) 0.165(7) -0.046(4) -0.017(4) 0.002(3)
C53 0.124(6) 0.049(4) 0.208(9) -0.032(4) 0.055(6) 0.020(4)
C54 0.132(7) 0.070(5) 0.265(12) 0.007(6) 0.064(7) 0.044(4)
C55 0.45(2) 0.096(7) 0.262(15) -0.066(9) 0.091(16) 0.090(11)
C56 0.183(10) 0.051(5) 0.54(3) 0.043(9) 0.182(14) 0.024(5)
C57 0.063(3) 0.050(2) 0.059(3) -0.001(2) 0.021(2) -0.011(2)
C58 0.105(4) 0.048(3) 0.061(3) 0.000(2) 0.029(3) -0.019(3)
C59 0.125(5) 0.043(3) 0.066(3) -0.006(2) 0.032(3) -0.015(3)
C60 0.118(5) 0.048(3) 0.076(4) 0.005(3) 0.027(3) -0.010(3)
C61 0.151(6) 0.067(4) 0.065(4) 0.009(3) 0.040(4) -0.017(4)
C62 0.115(4) 0.059(3) 0.070(3) 0.005(3) 0.041(3) -0.012(3)
C63 0.177(8) 0.055(4) 0.102(5) 0.006(3) 0.041(5) -0.026(4)
C64 0.325(14) 0.049(4) 0.151(8) -0.018(4) 0.088(9) -0.063(6)
C65 0.201(10) 0.060(4) 0.226(11) 0.047(5) 0.081(9) 0.030(5)
C66 0.208(9) 0.080(5) 0.137(7) 0.028(4) 0.037(7) -0.057(5)
C67 0.063(3) 0.054(3) 0.065(3) -0.005(2) 0.026(2) -0.015(2)
C68 0.069(3) 0.072(3) 0.060(3) -0.017(2) 0.022(3) -0.020(3)
C69 0.063(3) 0.093(4) 0.070(3) -0.010(3) 0.025(3) -0.032(3)
C70 0.061(3) 0.099(4) 0.063(3) 0.004(3) 0.026(3) -0.017(3)
C71 0.107(5) 0.190(8) 0.082(4) -0.061(5) 0.063(4) -0.069(5)
C72 0.082(4) 0.146(6) 0.106(5) -0.073(4) 0.056(4) -0.052(4)
C73 0.081(4) 0.147(7) 0.091(5) 0.021(4) 0.043(4) -0.020(4)
C74 0.126(6) 0.246(11) 0.114(6) -0.029(6) 0.085(6) -0.051(6)
C75 0.246(14) 0.236(14) 0.40(2) 0.180(15) 0.243(16) 0.053(11)
C76 0.124(7) 0.348(17) 0.140(8) -0.061(9) 0.074(6) -0.150(9)
C77 0.059(3) 0.058(3) 0.123(5) -0.012(3) 0.048(3) -0.003(2)
C78 0.051(3) 0.075(4) 0.132(5) -0.010(3) 0.025(3) -0.002(3)
C79 0.059(4) 0.082(4) 0.208(9) 0.015(5) 0.036(5) -0.013(3)
C80 0.075(4) 0.092(5) 0.261(11) 0.022(6) 0.097(6) 0.011(4)
C81 0.120(6) 0.085(5) 0.271(11) -0.022(6) 0.137(7) -0.008(4)
C82 0.114(5) 0.085(4) 0.194(8) -0.029(5) 0.112(6) -0.021(4)
C83 0.089(6) 0.132(8) 0.43(2) 0.065(11) 0.141(10) 0.015(6)
C84 0.242(17) 0.36(3) 0.72(5) -0.26(3) 0.37(3) -0.172(18)
C85 0.086(6) 0.264(14) 0.225(12) 0.019(10) 0.056(7) -0.063(7)
C86 0.163(12) 0.43(3) 1.02(7) 0.49(4) 0.33(3) 0.188(17)
C87 0.054(3) 0.061(3) 0.093(4) -0.003(3) 0.036(3) 0.012(2)
C88 0.064(3) 0.088(4) 0.120(5) -0.011(4) 0.030(3) 0.020(3)
C89 0.088(4) 0.111(6) 0.126(6) -0.003(5) 0.030(4) 0.043(4)
C90 0.096(5) 0.101(6) 0.163(7) 0.029(5) 0.069(5) 0.056(4)
C91 0.103(5) 0.064(4) 0.139(6) 0.006(3) 0.056(5) 0.022(3)
C92 0.069(3) 0.060(3) 0.117(5) -0.006(3) 0.043(3) 0.016(3)
C93 0.120(6) 0.130(7) 0.182(9) 0.029(6) 0.084(7) 0.062(5)
C94 0.282(18) 0.286(18) 0.66(4) 0.34(3) 0.29(2) 0.220(16)
C95 0.289(16) 0.209(12) 0.225(13) -0.054(10) 0.018(12) 0.186(12)
C96 0.185(10) 0.197(11) 0.153(9) 0.021(8) 0.027(8) 0.111(9)
C97 0.126(5) 0.038(3) 0.131(6) -0.015(3) -0.012(4) 0.003(3)

loop_
_atom_type_symbol
_atom_type_description
_atom_type_scat_dispersion_real
_atom_type_scat_dispersion_imag
_atom_type_scat_source
C C 0.0033 0.0016 'International Tables Vol C Tables 4.2.6.8 and 6.1.1.4'
H H 0.0000 0.0000 'International Tables Vol C Tables 4.2.6.8 and 6.1.1.4'
N N 0.0061 0.0033 'International Tables Vol C Tables 4.2.6.8 and 6.1.1.4'
Mn Mn 0.3368 0.7283 'International Tables Vol C Tables 4.2.6.8 and 6.1.1.4'
O O 0.0106 0.0060 'International Tables Vol C Tables 4.2.6.8 and 6.1.1.4'

loop_
_geom_angle_atom_site_label_1
_geom_angle_atom_site_label_2
_geom_angle_atom_site_label_3
_geom_angle
_geom_angle_site_symmetry_1
_geom_angle_site_symmetry_3
_geom_angle_publ_flag
N2 Mn1 N4 156.78(15) . . ?
N2 Mn1 N3 88.58(14) . . ?
N4 Mn1 N3 80.59(14) . . ?
N2 Mn1 N1 92.76(15) . . ?
N4 Mn1 N1 89.10(14) . . ?
N3 Mn1 N1 155.90(16) . . ?
N2 Mn1 O1 100.92(14) . . ?
N4 Mn1 O1 101.83(14) . . ?
N3 Mn1 O1 106.45(14) . . ?
N1 Mn1 O1 96.92(14) . . ?
C97 O1 Mn1 122.9(3) . . ?
C97 O1 H1O 118.6 . . ?
Mn1 O1 H1O 118.6 . . ?
C4 N1 C1 108.0(3) . . ?
C4 N1 Mn1 124.4(3) . . ?
C1 N1 Mn1 126.3(3) . . ?
C8 N2 C5 107.1(3) . . ?
C8 N2 Mn1 128.8(3) . . ?
C5 N2 Mn1 124.0(3) . . ?
C9 N3 C12 111.5(3) . . ?
C9 N3 Mn1 130.0(3) . . ?
C12 N3 Mn1 118.2(3) . . ?
C16 N4 C13 110.4(3) . . ?
C16 N4 Mn1 129.7(3) . . ?
C13 N4 Mn1 118.7(3) . . ?
C1 N5 C16 121.9(3) . . ?
C5 N6 C4 123.4(4) . . ?
C9 N7 C8 121.2(3) . . ?
N5 C1 N1 125.9(4) . . ?
N5 C1 C2 125.3(4) . . ?
N1 C1 C2 108.6(3) . . ?
C3 C2 C1 107.5(4) . . ?
C3 C2 C17 128.8(4) . . ?
C1 C2 C17 123.6(4) . . ?
C2 C3 C4 106.3(3) . . ?
C2 C3 C27 130.2(4) . . ?
C4 C3 C27 123.3(4) . . ?
N6 C4 N1 125.8(4) . . ?
N6 C4 C3 124.6(4) . . ?
N1 C4 C3 109.6(3) . . ?
N6 C5 N2 126.3(4) . . ?
N6 C5 C6 125.3(4) . . ?
N2 C5 C6 108.4(4) . . ?
C7 C6 C5 107.4(4) . . ?
C7 C6 C37 129.9(4) . . ?
C5 C6 C37 122.3(4) . . ?
C6 C7 C8 107.5(4) . . ?
C6 C7 C47 127.0(4) . . ?
C8 C7 C47 125.4(4) . . ?
N7 C8 N2 125.2(4) . . ?
N7 C8 C7 125.3(4) . . ?
N2 C8 C7 109.5(4) . . ?
N7 C9 N3 124.6(4) . . ?
N7 C9 C10 127.6(4) . . ?
N3 C9 C10 107.6(4) . . ?
C11 C10 C9 106.9(4) . . ?
C11 C10 C57 127.8(4) . . ?
C9 C10 C57 125.2(4) . . ?
C10 C11 C12 106.7(4) . . ?
C10 C11 C67 123.1(4) . . ?
C12 C11 C67 130.2(4) . . ?
N3 C12 C13 112.1(4) . . ?
N3 C12 C11 107.0(4) . . ?
C13 C12 C11 140.7(4) . . ?
N4 C13 C14 106.4(4) . . ?
N4 C13 C12 110.3(4) . . ?
C14 C13 C12 142.7(4) . . ?
C15 C14 C13 107.9(4) . . ?
C15 C14 C77 124.8(4) . . ?
C13 C14 C77 127.2(4) . . ?
C14 C15 C16 107.1(4) . . ?
C14 C15 C87 129.1(4) . . ?
C16 C15 C87 123.3(4) . . ?
N5 C16 N4 124.1(3) . . ?
N5 C16 C15 127.4(4) . . ?
N4 C16 C15 108.1(4) . . ?
C22 C17 C18 118.1(4) . . ?
C22 C17 C2 121.1(4) . . ?
C18 C17 C2 120.7(4) . . ?
C19 C18 C17 120.4(5) . . ?
C19 C18 H18A 119.8 . . ?
C17 C18 H18A 119.8 . . ?
C20 C19 C18 121.8(5) . . ?
C20 C19 H19A 119.1 . . ?
C18 C19 H19A 119.1 . . ?
C21 C20 C19 117.5(5) . . ?
C21 C20 C23 123.2(5) . . ?
C19 C20 C23 119.3(5) . . ?
C20 C21 C22 122.0(5) . . ?
C20 C21 H21A 119.0 . . ?
C22 C21 H21A 119.0 . . ?
C17 C22 C21 120.2(4) . . ?
C17 C22 H22A 119.9 . . ?
C21 C22 H22A 119.9 . . ?
C24 C23 C25 110.6(16) . . ?
C24 C23 C26 111.7(14) . . ?
C25 C23 C26 104.0(12) . . ?
C24 C23 C20 110.8(7) . . ?
C25 C23 C20 106.6(6) . . ?
C26 C23 C20 112.9(6) . . ?
C23 C24 H24A 109.5 . . ?
C23 C24 H24B 109.5 . . ?
H24A C24 H24B 109.5 . . ?
C23 C24 H24C 109.5 . . ?
H24A C24 H24C 109.5 . . ?
H24B C24 H24C 109.5 . . ?
C23 C25 H25A 109.5 . . ?
C23 C25 H25B 109.5 . . ?
H25A C25 H25B 109.5 . . ?
C23 C25 H25C 109.5 . . ?
H25A C25 H25C 109.5 . . ?
H25B C25 H25C 109.5 . . ?
C23 C26 H26A 109.5 . . ?
C23 C26 H26B 109.5 . . ?
H26A C26 H26B 109.5 . . ?
C23 C26 H26C 109.5 . . ?
H26A C26 H26C 109.5 . . ?
H26B C26 H26C 109.5 . . ?
C32 C27 C28 117.1(4) . . ?
C32 C27 C3 121.9(4) . . ?
C28 C27 C3 120.8(4) . . ?
C29 C28 C27 121.2(5) . . ?
C29 C28 H28A 119.4 . . ?
C27 C28 H28A 119.4 . . ?
C28 C29 C30 122.1(5) . . ?
C28 C29 H29A 119.0 . . ?
C30 C29 H29A 119.0 . . ?
C29 C30 C31 116.6(4) . . ?
C29 C30 C33 121.4(5) . . ?
C31 C30 C33 122.0(5) . . ?
C32 C31 C30 122.6(5) . . ?
C32 C31 H31A 118.7 . . ?
C30 C31 H31A 118.7 . . ?
C31 C32 C27 120.4(4) . . ?
C31 C32 H32A 119.8 . . ?
C27 C32 H32A 119.8 . . ?
C35 C33 C34 111.3(10) . . ?
C35 C33 C36 108.0(11) . . ?
C34 C33 C36 107.2(8) . . ?
C35 C33 C30 112.0(5) . . ?
C34 C33 C30 107.6(5) . . ?
C36 C33 C30 110.6(6) . . ?
C33 C34 H34A 109.5 . . ?
C33 C34 H34B 109.5 . . ?
H34A C34 H34B 109.5 . . ?
C33 C34 H34C 109.5 . . ?
H34A C34 H34C 109.5 . . ?
H34B C34 H34C 109.5 . . ?
C33 C35 H35A 109.5 . . ?
C33 C35 H35B 109.5 . . ?
H35A C35 H35B 109.5 . . ?
C33 C35 H35C 109.5 . . ?
H35A C35 H35C 109.5 . . ?
H35B C35 H35C 109.5 . . ?
C33 C36 H36A 109.5 . . ?
C33 C36 H36B 109.5 . . ?
H36A C36 H36B 109.5 . . ?
C33 C36 H36C 109.5 . . ?
H36A C36 H36C 109.5 . . ?
H36B C36 H36C 109.5 . . ?
C38 C37 C42 124.2(5) . . ?
C38 C37 C42A 51.6(8) . . ?
C42 C37 C42A 90.5(9) . . ?
C38 C37 C6 118.4(4) . . ?
C42 C37 C6 117.3(5) . . ?
C42A C37 C6 127.8(9) . . ?
C38 C37 C38A 85.3(7) . . ?
C42 C37 C38A 68.1(7) . . ?
C42A C37 C38A 108.2(11) . . ?
C6 C37 C38A 122.7(7) . . ?
C42A C38 C37 69.3(10) . . ?
C42A C38 C39 78.5(10) . . ?
C37 C38 C39 117.1(5) . . ?
C42A C38 C41A 44.2(11) . . ?
C37 C38 C41A 96.6(6) . . ?
C39 C38 C41A 34.3(6) . . ?
C42A C38 C38A 96.6(12) . . ?
C37 C38 C38A 51.0(6) . . ?
C39 C38 C38A 82.8(6) . . ?
C41A C38 C38A 88.3(7) . . ?
C39A C38A C37 124.0(13) . . ?
C39A C38A C42 102.4(12) . . ?
C37 C38A C42 51.9(6) . . ?
C39A C38A C38 92.7(11) . . ?
C37 C38A C38 43.7(5) . . ?
C42 C38A C38 84.4(8) . . ?
C39A C38A C41 59.1(10) . . ?
C37 C38A C41 83.7(8) . . ?
C42 C38A C41 43.5(5) . . ?
C38 C38A C41 90.3(7) . . ?
C41A C39 C40 60.9(10) . . ?
C41A C39 C38 98.5(10) . . ?
C40 C39 C38 125.2(6) . . ?
C41A C39 C42A 52.3(11) . . ?
C40 C39 C42A 96.5(9) . . ?
C38 C39 C42A 46.2(7) . . ?
C41A C39 C39A 100.7(12) . . ?
C40 C39 C39A 47.9(6) . . ?
C38 C39 C39A 96.3(7) . . ?
C42A C39 C39A 103.4(10) . . ?
C40 C39A C38A 114.1(14) . . ?
C40 C39A C41 57.3(7) . . ?
C38A C39A C41 78.1(11) . . ?
C40 C39A C39 46.0(6) . . ?
C38A C39A C39 87.9(11) . . ?
C41 C39A C39 84.2(8) . . ?
C41A C40 C39 49.6(8) . . ?
C41A C40 C39A 123.7(11) . . ?
C39 C40 C39A 86.1(8) . . ?
C41A C40 C41 93.3(9) . . ?
C39 C40 C41 114.4(5) . . ?
C39A C40 C41 73.4(8) . . ?
C41A C40 C43 119.8(9) . . ?
C39 C40 C43 122.3(6) . . ?
C39A C40 C43 112.6(8) . . ?
C41 C40 C43 123.2(5) . . ?
C42 C41 C40 120.7(6) . . ?
C42 C41 C39A 97.4(8) . . ?
C40 C41 C39A 49.4(6) . . ?
C42 C41 C38A 54.7(6) . . ?
C40 C41 C38A 81.3(6) . . ?
C39A C41 C38A 42.9(7) . . ?
C42 C41 C41A 94.6(7) . . ?
C40 C41 C41A 37.9(6) . . ?
C39A C41 C41A 75.4(8) . . ?
C38A C41 C41A 84.4(7) . . ?
C39 C41A C40 69.5(11) . . ?
C39 C41A C42A 87.7(15) . . ?
C40 C41A C42A 122.8(16) . . ?
C39 C41A C38 47.2(8) . . ?
C40 C41A C38 99.4(11) . . ?
C42A C41A C38 40.5(10) . . ?
C39 C41A C41 96.8(12) . . ?
C40 C41A C41 48.8(7) . . ?
C42A C41A C41 85.5(12) . . ?
C38 C41A C41 90.7(7) . . ?
C41 C42 C37 117.7(6) . . ?
C41 C42 C38A 81.8(7) . . ?
C37 C42 C38A 60.1(7) . . ?
C41 C42 C42A 83.9(7) . . ?
C37 C42 C42A 46.6(7) . . ?
C38A C42 C42A 82.4(9) . . ?
C38 C42A C41A 95.4(16) . . ?
C38 C42A C37 59.1(9) . . ?
C41A C42A C37 122.1(17) . . ?
C38 C42A C39 55.3(9) . . ?
C41A C42A C39 40.1(9) . . ?
C37 C42A C39 96.4(12) . . ?
C38 C42A C42 92.2(12) . . ?
C41A C42A C42 95.6(14) . . ?
C37 C42A C42 42.9(6) . . ?
C39 C42A C42 96.5(10) . . ?
C44 C43 C46 110.8(7) . . ?
C44 C43 C45 107.4(6) . . ?
C46 C43 C45 106.5(5) . . ?
C44 C43 C40 110.1(5) . . ?
C46 C43 C40 110.0(5) . . ?
C45 C43 C40 112.0(6) . . ?
C43 C44 H44A 109.5 . . ?
C43 C44 H44B 109.5 . . ?
H44A C44 H44B 109.5 . . ?
C43 C44 H44C 109.5 . . ?
H44A C44 H44C 109.5 . . ?
H44B C44 H44C 109.5 . . ?
C43 C45 H45A 109.5 . . ?
C43 C45 H45B 109.5 . . ?
H45A C45 H45B 109.5 . . ?
C43 C45 H45C 109.5 . . ?
H45A C45 H45C 109.5 . . ?
H45B C45 H45C 109.5 . . ?
C43 C46 H46A 109.5 . . ?
C43 C46 H46B 109.5 . . ?
H46A C46 H46B 109.5 . . ?
C43 C46 H46C 109.5 . . ?
H46A C46 H46C 109.5 . . ?
H46B C46 H46C 109.5 . . ?
C48 C47 C52 116.8(5) . . ?
C48 C47 C7 121.0(4) . . ?
C52 C47 C7 122.1(5) . . ?
C49 C48 C47 122.5(4) . . ?
C49 C48 H48A 118.8 . . ?
C47 C48 H48A 118.8 . . ?
C50 C49 C48 122.1(5) . . ?
C50 C49 H49A 118.9 . . ?
C48 C49 H49A 118.9 . . ?
C49 C50 C51 116.5(5) . . ?
C49 C50 C53 123.8(6) . . ?
C51 C50 C53 119.7(6) . . ?
C50 C51 C52 123.8(6) . . ?
C50 C51 H51A 118.1 . . ?
C52 C51 H51A 118.1 . . ?
C51 C52 C47 118.1(6) . . ?
C51 C52 H52A 120.9 . . ?
C47 C52 H52A 120.9 . . ?
C55 C53 C50 111.1(8) . . ?
C55 C53 C56 103.3(10) . . ?
C50 C53 C56 109.3(6) . . ?
C55 C53 C54 120.3(9) . . ?
C50 C53 C54 109.5(6) . . ?
C56 C53 C54 102.5(9) . . ?
C53 C54 H54A 109.5 . . ?
C53 C54 H54B 109.5 . . ?
H54A C54 H54B 109.5 . . ?
C53 C54 H54C 109.5 . . ?
H54A C54 H54C 109.5 . . ?
H54B C54 H54C 109.5 . . ?
C53 C55 H55A 109.5 . . ?
C53 C55 H55B 109.5 . . ?
H55A C55 H55B 109.5 . . ?
C53 C55 H55C 109.5 . . ?
H55A C55 H55C 109.5 . . ?
H55B C55 H55C 109.5 . . ?
C53 C56 H56A 109.5 . . ?
C53 C56 H56B 109.5 . . ?
H56A C56 H56B 109.5 . . ?
C53 C56 H56C 109.5 . . ?
H56A C56 H56C 109.5 . . ?
H56B C56 H56C 109.5 . . ?
C58 C57 C62 117.2(4) . . ?
C58 C57 C10 121.4(4) . . ?
C62 C57 C10 121.4(4) . . ?
C57 C58 C59 121.9(5) . . ?
C57 C58 H58A 119.1 . . ?
C59 C58 H58A 119.1 . . ?
C60 C59 C58 120.9(5) . . ?
C60 C59 H59A 119.6 . . ?
C58 C59 H59A 119.6 . . ?
C59 C60 C61 117.5(5) . . ?
C59 C60 C63 121.9(5) . . ?
C61 C60 C63 120.3(5) . . ?
C60 C61 C62 121.3(5) . . ?
C60 C61 H61A 119.4 . . ?
C62 C61 H61A 119.4 . . ?
C57 C62 C61 121.1(5) . . ?
C57 C62 H62A 119.4 . . ?
C61 C62 H62A 119.4 . . ?
C66 C63 C60 112.4(7) . . ?
C66 C63 C64 109.0(7) . . ?
C60 C63 C64 111.8(6) . . ?
C66 C63 C65 109.7(7) . . ?
C60 C63 C65 106.2(6) . . ?
C64 C63 C65 107.6(8) . . ?
C63 C64 H64A 109.5 . . ?
C63 C64 H64B 109.5 . . ?
H64A C64 H64B 109.5 . . ?
C63 C64 H64C 109.5 . . ?
H64A C64 H64C 109.5 . . ?
H64B C64 H64C 109.5 . . ?
C63 C65 H65A 109.5 . . ?
C63 C65 H65B 109.5 . . ?
H65A C65 H65B 109.5 . . ?
C63 C65 H65C 109.5 . . ?
H65A C65 H65C 109.5 . . ?
H65B C65 H65C 109.5 . . ?
C63 C66 H66A 109.5 . . ?
C63 C66 H66B 109.5 . . ?
H66A C66 H66B 109.5 . . ?
C63 C66 H66C 109.5 . . ?
H66A C66 H66C 109.5 . . ?
H66B C66 H66C 109.5 . . ?
C72 C67 C68 114.8(4) . . ?
C72 C67 C11 122.8(4) . . ?
C68 C67 C11 121.7(4) . . ?
C69 C68 C67 121.0(5) . . ?
C69 C68 H68A 119.5 . . ?
C67 C68 H68A 119.5 . . ?
C70 C69 C68 122.8(5) . . ?
C70 C69 H69A 118.6 . . ?
C68 C69 H69A 118.6 . . ?
C71 C70 C69 116.1(5) . . ?
C71 C70 C73 121.6(5) . . ?
C69 C70 C73 121.8(5) . . ?
C70 C71 C72 123.2(5) . . ?
C70 C71 H71A 118.4 . . ?
C72 C71 H71A 118.4 . . ?
C71 C72 C67 122.1(5) . . ?
C71 C72 H72A 119.0 . . ?
C67 C72 H72A 119.0 . . ?
C76 C73 C74 108.8(7) . . ?
C76 C73 C75 108.1(10) . . ?
C74 C73 C75 109.1(8) . . ?
C76 C73 C70 113.1(6) . . ?
C74 C73 C70 113.1(6) . . ?
C75 C73 C70 104.5(6) . . ?
C73 C74 H74A 109.5 . . ?
C73 C74 H74B 109.5 . . ?
H74A C74 H74B 109.5 . . ?
C73 C74 H74C 109.5 . . ?
H74A C74 H74C 109.5 . . ?
H74B C74 H74C 109.5 . . ?
C73 C75 H75A 109.5 . . ?
C73 C75 H75B 109.5 . . ?
H75A C75 H75B 109.5 . . ?
C73 C75 H75C 109.5 . . ?
H75A C75 H75C 109.5 . . ?
H75B C75 H75C 109.5 . . ?
C73 C76 H76A 109.5 . . ?
C73 C76 H76B 109.5 . . ?
H76A C76 H76B 109.5 . . ?
C73 C76 H76C 109.5 . . ?
H76A C76 H76C 109.5 . . ?
H76B C76 H76C 109.5 . . ?
C78 C77 C82 118.7(5) . . ?
C78 C77 C14 122.5(5) . . ?
C82 C77 C14 118.8(5) . . ?
C77 C78 C79 119.2(6) . . ?
C77 C78 H78A 120.4 . . ?
C79 C78 H78A 120.4 . . ?
C80 C79 C78 121.9(7) . . ?
C80 C79 H79A 119.0 . . ?
C78 C79 H79A 119.0 . . ?
C81 C80 C79 117.9(6) . . ?
C81 C80 C83 123.6(9) . . ?
C79 C80 C83 118.2(9) . . ?
C80 C81 C82 123.2(7) . . ?
C80 C81 H81A 118.4 . . ?
C82 C81 H81A 118.4 . . ?
C77 C82 C81 118.6(7) . . ?
C77 C82 H82A 120.7 . . ?
C81 C82 H82A 120.7 . . ?
C84 C83 C85 105.3(11) . . ?
C84 C83 C86 97.7(16) . . ?
C85 C83 C86 121.9(17) . . ?
C84 C83 C80 108.5(14) . . ?
C85 C83 C80 115.5(9) . . ?
C86 C83 C80 106.0(8) . . ?
C83 C84 H84A 109.5 . . ?
C83 C84 H84B 109.5 . . ?
H84A C84 H84B 109.5 . . ?
C83 C84 H84C 109.5 . . ?
H84A C84 H84C 109.5 . . ?
H84B C84 H84C 109.5 . . ?
C83 C85 H85A 109.5 . . ?
C83 C85 H85B 109.5 . . ?
H85A C85 H85B 109.5 . . ?
C83 C85 H85C 109.5 . . ?
H85A C85 H85C 109.5 . . ?
H85B C85 H85C 109.5 . . ?
C83 C86 H86A 109.5 . . ?
C83 C86 H86B 109.5 . . ?
H86A C86 H86B 109.5 . . ?
C83 C86 H86C 109.5 . . ?
H86A C86 H86C 109.5 . . ?
H86B C86 H86C 109.5 . . ?
C92 C87 C88 117.5(5) . . ?
C92 C87 C15 120.7(4) . . ?
C88 C87 C15 121.3(5) . . ?
C89 C88 C87 120.1(6) . . ?
C89 C88 H88A 120.0 . . ?
C87 C88 H88A 120.0 . . ?
C90 C89 C88 123.1(7) . . ?
C90 C89 H89A 118.5 . . ?
C88 C89 H89A 118.5 . . ?
C89 C90 C91 115.4(6) . . ?
C89 C90 C93 124.0(8) . . ?
C91 C90 C93 120.6(8) . . ?
C92 C91 C90 122.5(6) . . ?
C92 C91 H91A 118.7 . . ?
C90 C91 H91A 118.7 . . ?
C87 C92 C91 121.4(6) . . ?
C87 C92 H92A 119.3 . . ?
C91 C92 H92A 119.3 . . ?
C96 C93 C90 112.8(9) . . ?
C96 C93 C95 106.1(8) . . ?
C90 C93 C95 106.5(8) . . ?
C96 C93 C94 112.4(12) . . ?
C90 C93 C94 109.8(7) . . ?
C95 C93 C94 108.9(13) . . ?
C93 C94 H94A 109.5 . . ?
C93 C94 H94B 109.5 . . ?
H94A C94 H94B 109.5 . . ?
C93 C94 H94C 109.5 . . ?
H94A C94 H94C 109.5 . . ?
H94B C94 H94C 109.5 . . ?
C93 C95 H95A 109.5 . . ?
C93 C95 H95B 109.5 . . ?
H95A C95 H95B 109.5 . . ?
C93 C95 H95C 109.5 . . ?
H95A C95 H95C 109.5 . . ?
H95B C95 H95C 109.5 . . ?
C93 C96 H96A 109.5 . . ?
C93 C96 H96B 109.5 . . ?
H96A C96 H96B 109.5 . . ?
C93 C96 H96C 109.5 . . ?
H96A C96 H96C 109.5 . . ?
H96B C96 H96C 109.5 . . ?
O1 C97 H97A 109.5 . . ?
O1 C97 H97B 109.5 . . ?
H97A C97 H97B 109.5 . . ?
O1 C97 H97C 109.5 . . ?
H97A C97 H97C 109.5 . . ?
H97B C97 H97C 109.5 . . ?
C7S C1S C2S 112.5(11) . . ?
C7S C1S C6S 127.4(11) . . ?
C2S C1S C6S 120.0 . . ?
C1S C2S C3S 120.0 . . ?
C1S C2S H2SA 120.0 . . ?
C3S C2S H2SA 120.0 . . ?
C7AS C3S C2S 129.7(11) . . ?
C7AS C3S C4S 109.8(11) . . ?
C2S C3S C4S 120.0 . . ?
C5S C4S C3S 120.0 . . ?
C5S C4S H4SA 120.0 . . ?
C3S C4S H4SA 120.0 . . ?
C6S C5S C4S 120.0 . . ?
C6S C5S H5SA 120.0 . . ?
C4S C5S H5SA 120.0 . . ?
C5S C6S C1S 120.0 . . ?
C5S C6S H6SA 120.0 . . ?
C1S C6S H6SA 120.0 . . ?
C1S C7S H7SA 109.5 . . ?
C1S C7S H7SB 109.5 . . ?
H7SA C7S H7SB 109.5 . . ?
C1S C7S H7SC 109.5 . . ?
H7SA C7S H7SC 109.5 . . ?
H7SB C7S H7SC 109.5 . . ?
C3S C7AS H7AA 109.5 . . ?
C3S C7AS H7AB 109.4 . . ?
H7AA C7AS H7AB 109.5 . . ?
C3S C7AS H7AC 109.5 . . ?
H7AA C7AS H7AC 109.5 . . ?
H7AB C7AS H7AC 109.5 . . ?
C9S C8S C13S 120.0 . . ?
C9S C8S C14S 119.0(8) . . ?
C13S C8S C14S 120.6(8) . . ?
C8S C9S C10S 120.0 . . ?
C8S C9S H9SA 120.0 . . ?
C10S C9S H9SA 120.0 . . ?
C11S C10S C9S 120.0 . . ?
C11S C10S H10A 120.0 . . ?
C9S C10S H10A 120.0 . . ?
C10S C11S C12S 120.0 . . ?
C10S C11S H11A 120.0 . . ?
C12S C11S H11A 120.0 . . ?
C11S C12S C13S 120.0 . . ?
C11S C12S H12A 120.0 . . ?
C13S C12S H12A 120.0 . . ?
C12S C13S C8S 120.0 . . ?
C12S C13S H13A 120.0 . . ?
C8S C13S H13A 120.0 . . ?
C8S C14S H14A 109.5 . . ?
C8S C14S H14B 109.5 . . ?
H14A C14S H14B 109.5 . . ?
C8S C14S H14C 109.5 . . ?
H14A C14S H14C 109.5 . . ?
H14B C14S H14C 109.5 . . ?
C16S C15S C20S 120.0 . . ?
C16S C15S C21S 117.3(7) . . ?
C20S C15S C21S 121.4(8) . . ?
C15S C16S C17S 120.0 . . ?
C15S C16S H16A 120.0 . . ?
C17S C16S H16A 120.0 . . ?
C16S C17S C18S 120.0 . . ?
C16S C17S H17A 120.0 . . ?
C18S C17S H17A 120.0 . . ?
C19S C18S C17S 120.0 . . ?
C19S C18S H18B 120.0 . . ?
C17S C18S H18B 120.0 . . ?
C18S C19S C20S 120.0 . . ?
C18S C19S H19B 120.0 . . ?
C20S C19S H19B 120.0 . . ?
C19S C20S C15S 120.0 . . ?
C19S C20S H20A 120.0 . . ?
C15S C20S H20A 120.0 . . ?
C15S C21S H21B 109.5 . . ?
C15S C21S H21C 109.5 . . ?
H21B C21S H21C 109.5 . . ?
C15S C21S H21D 109.5 . . ?
H21B C21S H21D 109.5 . . ?
H21C C21S H21D 109.5 . . ?

loop_
_geom_bond_atom_site_label_1
_geom_bond_atom_site_label_2
_geom_bond_distance
_geom_bond_site_symmetry_2
_geom_bond_publ_flag
Mn1 N2 1.876(3) . ?
Mn1 N4 1.884(3) . ?
Mn1 N3 1.885(3) . ?
Mn1 N1 1.892(4) . ?
Mn1 O1 2.107(3) . ?
O1 C97 1.410(6) . ?
O1 H1O 0.9500 . ?
N1 C4 1.371(5) . ?
N1 C1 1.383(5) . ?
N2 C8 1.371(5) . ?
N2 C5 1.402(5) . ?
N3 C9 1.357(5) . ?
N3 C12 1.365(5) . ?
N4 C16 1.367(5) . ?
N4 C13 1.381(5) . ?
N5 C1 1.338(5) . ?
N5 C16 1.348(5) . ?
N6 C5 1.328(5) . ?
N6 C4 1.339(5) . ?
N7 C9 1.348(5) . ?
N7 C8 1.357(5) . ?
C1 C2 1.440(6) . ?
C2 C3 1.391(6) . ?
C2 C17 1.477(6) . ?
C3 C4 1.443(6) . ?
C3 C27 1.473(6) . ?
C5 C6 1.448(6) . ?
C6 C7 1.363(6) . ?
C6 C37 1.487(6) . ?
C7 C8 1.444(6) . ?
C7 C47 1.474(6) . ?
C9 C10 1.438(6) . ?
C10 C11 1.414(6) . ?
C10 C57 1.476(6) . ?
C11 C12 1.447(6) . ?
C11 C67 1.461(6) . ?
C12 C13 1.445(6) . ?
C13 C14 1.436(6) . ?
C14 C15 1.398(6) . ?
C14 C77 1.489(6) . ?
C15 C16 1.420(6) . ?
C15 C87 1.486(6) . ?
C17 C22 1.389(6) . ?
C17 C18 1.393(6) . ?
C18 C19 1.387(7) . ?
C18 H18A 0.9500 . ?
C19 C20 1.386(8) . ?
C19 H19A 0.9500 . ?
C20 C21 1.365(7) . ?
C20 C23 1.558(7) . ?
C21 C22 1.398(7) . ?
C21 H21A 0.9500 . ?
C22 H22A 0.9500 . ?
C23 C24 1.422(14) . ?
C23 C25 1.433(15) . ?
C23 C26 1.475(13) . ?
C24 H24A 0.9800 . ?
C24 H24B 0.9800 . ?
C24 H24C 0.9800 . ?
C25 H25A 0.9800 . ?
C25 H25B 0.9800 . ?
C25 H25C 0.9800 . ?
C26 H26A 0.9800 . ?
C26 H26B 0.9800 . ?
C26 H26C 0.9800 . ?
C27 C32 1.389(6) . ?
C27 C28 1.400(6) . ?
C28 C29 1.370(6) . ?
C28 H28A 0.9500 . ?
C29 C30 1.378(8) . ?
C29 H29A 0.9500 . ?
C30 C31 1.383(7) . ?
C30 C33 1.545(7) . ?
C31 C32 1.380(6) . ?
C31 H31A 0.9500 . ?
C32 H32A 0.9500 . ?
C33 C35 1.450(11) . ?
C33 C34 1.490(9) . ?
C33 C36 1.513(12) . ?
C34 H34A 0.9800 . ?
C34 H34B 0.9800 . ?
C34 H34C 0.9800 . ?
C35 H35A 0.9800 . ?
C35 H35B 0.9800 . ?
C35 H35C 0.9800 . ?
C36 H36A 0.9800 . ?
C36 H36B 0.9800 . ?
C36 H36C 0.9800 . ?
C37 C38 1.359(7) . ?
C37 C42 1.387(8) . ?
C37 C42A 1.48(2) . ?
C37 C38A 1.528(17) . ?
C38 C42A 1.24(2) . ?
C38 C39 1.413(8) . ?
C38 C41A 1.905(18) . ?
C38 C38A 1.960(17) . ?
C38A C39A 1.38(2) . ?
C38A C42 1.636(18) . ?
C38A C41 1.984(18) . ?
C39 C41A 1.085(17) . ?
C39 C40 1.335(8) . ?
C39 C42A 1.68(2) . ?
C39 C39A 1.851(19) . ?
C39A C40 1.378(18) . ?
C39A C41 1.739(19) . ?
C40 C41A 1.246(18) . ?
C40 C41 1.527(9) . ?
C40 C43 1.536(8) . ?
C41 C42 1.380(10) . ?
C41 C41A 2.026(19) . ?
C41A C42A 1.33(3) . ?
C42 C42A 2.04(2) . ?
C43 C44 1.506(10) . ?
C43 C46 1.513(8) . ?
C43 C45 1.534(9) . ?
C44 H44A 0.9800 . ?
C44 H44B 0.9800 . ?
C44 H44C 0.9800 . ?
C45 H45A 0.9800 . ?
C45 H45B 0.9800 . ?
C45 H45C 0.9800 . ?
C46 H46A 0.9800 . ?
C46 H46B 0.9800 . ?
C46 H46C 0.9800 . ?
C47 C48 1.387(6) . ?
C47 C52 1.408(7) . ?
C48 C49 1.380(6) . ?
C48 H48A 0.9500 . ?
C49 C50 1.348(7) . ?
C49 H49A 0.9500 . ?
C50 C51 1.379(9) . ?
C50 C53 1.530(8) . ?
C51 C52 1.406(9) . ?
C51 H51A 0.9500 . ?
C52 H52A 0.9500 . ?
C53 C55 1.519(15) . ?
C53 C56 1.538(14) . ?
C53 C54 1.600(11) . ?
C54 H54A 0.9800 . ?
C54 H54B 0.9800 . ?
C54 H54C 0.9800 . ?
C55 H55A 0.9800 . ?
C55 H55B 0.9800 . ?
C55 H55C 0.9800 . ?
C56 H56A 0.9800 . ?
C56 H56B 0.9800 . ?
C56 H56C 0.9800 . ?
C57 C58 1.374(7) . ?
C57 C62 1.385(7) . ?
C58 C59 1.392(6) . ?
C58 H58A 0.9500 . ?
C59 C60 1.381(8) . ?
C59 H59A 0.9500 . ?
C60 C61 1.382(8) . ?
C60 C63 1.525(8) . ?
C61 C62 1.391(7) . ?
C61 H61A 0.9500 . ?
C62 H62A 0.9500 . ?
C63 C66 1.519(11) . ?
C63 C64 1.544(10) . ?
C63 C65 1.576(12) . ?
C64 H64A 0.9800 . ?
C64 H64B 0.9800 . ?
C64 H64C 0.9800 . ?
C65 H65A 0.9800 . ?
C65 H65B 0.9800 . ?
C65 H65C 0.9800 . ?
C66 H66A 0.9800 . ?
C66 H66B 0.9800 . ?
C66 H66C 0.9800 . ?
C67 C72 1.388(7) . ?
C67 C68 1.397(6) . ?
C68 C69 1.379(6) . ?
C68 H68A 0.9500 . ?
C69 C70 1.360(7) . ?
C69 H69A 0.9500 . ?
C70 C71 1.347(8) . ?
C70 C73 1.536(7) . ?
C71 C72 1.361(8) . ?
C71 H71A 0.9500 . ?
C72 H72A 0.9500 . ?
C73 C76 1.474(10) . ?
C73 C74 1.522(11) . ?
C73 C75 1.528(13) . ?
C74 H74A 0.9800 . ?
C74 H74B 0.9800 . ?
C74 H74C 0.9800 . ?
C75 H75A 0.9800 . ?
C75 H75B 0.9800 . ?
C75 H75C 0.9800 . ?
C76 H76A 0.9800 . ?
C76 H76B 0.9800 . ?
C76 H76C 0.9800 . ?
C77 C78 1.359(7) . ?
C77 C82 1.399(8) . ?
C78 C79 1.431(8) . ?
C78 H78A 0.9500 . ?
C79 C80 1.346(11) . ?
C79 H79A 0.9500 . ?
C80 C81 1.331(11) . ?
C80 C83 1.541(10) . ?
C81 C82 1.404(9) . ?
C81 H81A 0.9500 . ?
C82 H82A 0.9500 . ?
C83 C84 1.43(3) . ?
C83 C85 1.452(16) . ?
C83 C86 1.490(16) . ?
C84 H84A 0.9800 . ?
C84 H84B 0.9800 . ?
C84 H84C 0.9800 . ?
C85 H85A 0.9800 . ?
C85 H85B 0.9800 . ?
C85 H85C 0.9800 . ?
C86 H86A 0.9800 . ?
C86 H86B 0.9800 . ?
C86 H86C 0.9800 . ?
C87 C92 1.377(7) . ?
C87 C88 1.399(7) . ?
C88 C89 1.398(9) . ?
C88 H88A 0.9500 . ?
C89 C90 1.382(10) . ?
C89 H89A 0.9500 . ?
C90 C91 1.399(10) . ?
C90 C93 1.528(10) . ?
C91 C92 1.385(8) . ?
C91 H91A 0.9500 . ?
C92 H92A 0.9500 . ?
C93 C96 1.519(13) . ?
C93 C95 1.535(14) . ?
C93 C94 1.537(15) . ?
C94 H94A 0.9800 . ?
C94 H94B 0.9800 . ?
C94 H94C 0.9800 . ?
C95 H95A 0.9800 . ?
C95 H95B 0.9800 . ?
C95 H95C 0.9800 . ?
C96 H96A 0.9800 . ?
C96 H96B 0.9800 . ?
C96 H96C 0.9800 . ?
C97 H97A 0.9800 . ?
C97 H97B 0.9800 . ?
C97 H97C 0.9800 . ?
C1S C7S 1.337(14) . ?
C1S C2S 1.3900 . ?
C1S C6S 1.3900 . ?
C2S C3S 1.3900 . ?
C2S H2SA 0.9500 . ?
C3S C7AS 1.379(14) . ?
C3S C4S 1.3900 . ?
C4S C5S 1.3900 . ?
C4S H4SA 0.9500 . ?
C5S C6S 1.3900 . ?
C5S H5SA 0.9500 . ?
C6S H6SA 0.9500 . ?
C7S H7SA 0.9800 . ?
C7S H7SB 0.9800 . ?
C7S H7SC 0.9800 . ?
C7AS H7AA 0.9800 . ?
C7AS H7AB 0.9800 . ?
C7AS H7AC 0.9800 . ?
C8S C9S 1.3900 . ?
C8S C13S 1.3900 . ?
C8S C14S 1.487(19) . ?
C9S C10S 1.3900 . ?
C9S H9SA 0.9500 . ?
C10S C11S 1.3900 . ?
C10S H10A 0.9500 . ?
C11S C12S 1.3900 . ?
C11S H11A 0.9500 . ?
C12S C13S 1.3900 . ?
C12S H12A 0.9500 . ?
C13S H13A 0.9500 . ?
C14S H14A 0.9800 . ?
C14S H14B 0.9800 . ?
C14S H14C 0.9800 . ?
C15S C16S 1.3900 . ?
C15S C20S 1.3900 . ?
C15S C21S 1.517(18) . ?
C16S C17S 1.3900 . ?
C16S H16A 0.9500 . ?
C17S C18S 1.3900 . ?
C17S H17A 0.9500 . ?
C18S C19S 1.3900 . ?
C18S H18B 0.9500 . ?
C19S C20S 1.3900 . ?
C19S H19B 0.9500 . ?
C20S H20A 0.9500 . ?
C21S H21B 0.9800 . ?
C21S H21C 0.9800 . ?
C21S H21D 0.9800 . ?

loop_
_geom_hbond_atom_site_label_D
_geom_hbond_atom_site_label_H
_geom_hbond_atom_site_label_A
_geom_hbond_distance_DH
_geom_hbond_distance_HA
_geom_hbond_distance_DA
_geom_hbond_angle_DHA
_geom_hbond_site_symmetry_A
O1 H1O N7 0.95 1.82 2.764(5) 176.2 5_666
